data_2103256
loop_
_publ_author_name
'Perez, O.'
'Masset, A. C.'
'Leligny, H.'
'Baldinozzi, G.'
'Pelloquin, D.'
'Dutheil, M.'

_publ_section_title
;
 Single-crystal study of the <i>m</i> = 2 tubular cobalt oxide,
 Bi~4~Sr~12~Co~8~O~30{-~\d}
;
_journal_issue 2
_journal_name_full 'Acta Crystallographica Section B'
_journal_page_first 191
_journal_page_last 197
_journal_paper_doi 10.1107/S0108768101018444
_journal_volume 58
_journal_year 2002
_chemical_formula_sum 'Bi Co2 O8.25 Sr3'
_chemical_formula_weight 721.7
_space_group_IT_number 21
_symmetry_cell_setting orthorhombic
_symmetry_space_group_name_Hall 'C 2 2'
_symmetry_space_group_name_H-M 'C 2 2 2'
_cell_angle_alpha 90
_cell_angle_beta 90
_cell_angle_gamma 90
_cell_formula_units_Z 16
_cell_length_a 23.4782
_cell_length_b 23.4857
_cell_length_c 5.5171
_cell_measurement_reflns_used 25
_cell_measurement_temperature 293
_cell_volume 3042.140
_diffrn_measurement_device 'CCD camera system'
_diffrn_measurement_device_type 'Brucker-SMART diffractometer'
_diffrn_radiation_type 'Mo K\a'
_diffrn_radiation_wavelength 0.7107
_diffrn_reflns_av_R_equivalents 0.038
_diffrn_reflns_number 27412
_exptl_absorpt_coefficient_mu 49.801
_exptl_absorpt_correction_T_max 0.200
_exptl_absorpt_correction_T_min 0.050
_exptl_absorpt_correction_type 'Gaussian Integration'
_exptl_crystal_colour black
_exptl_crystal_density_diffrn 6.301
_exptl_crystal_description needle
_exptl_crystal_F_000 4976
_exptl_crystal_size_max 0.200
_exptl_crystal_size_mid 0.060
_exptl_crystal_size_min 0.030
_refine_diff_density_max 5.6
_refine_diff_density_min -5.6
_refine_ls_extinction_coef 0.040441
_refine_ls_extinction_method 'B-C type 1 Gaussian isotropic'
_refine_ls_goodness_of_fit_obs 2.66
_refine_ls_goodness_of_fit_ref 2.66
_refine_ls_number_parameters 165
_refine_ls_number_reflns 5185
_refine_ls_R_factor_all 0.0592
_refine_ls_R_factor_gt 0.0592
_refine_ls_shift/su_max 0.0006
_refine_ls_shift/su_mean 0.0000
_refine_ls_structure_factor_coef F
_refine_ls_weighting_details w=1/\s^2^(F)
_refine_ls_weighting_scheme sigma
_refine_ls_wR_factor_gt 0.0490
_refine_ls_wR_factor_ref 0.0490
_reflns_number_observed 5185
_reflns_number_total 13706
_reflns_observed_criterion 3
_cod_data_source_file ck0008.cif
_cod_data_source_block I
_cod_original_cell_volume 3042.14
_cod_original_sg_symbol_H-M C222
_cod_original_formula_sum 'Bi1 Co2 Sr3 O8.25'
_cod_database_code 2103256
_cod_database_fobs_code 2103256

loop_
_symmetry_equiv_pos_site_id
_symmetry_equiv_pos_as_xyz
1 x,y,z
2 -x,-y,z
3 x,-y,-z
4 -x,y,-z
5 1/2+x,1/2+y,z
6 1/2-x,1/2-y,z
7 1/2+x,1/2-y,-z
8 1/2-x,1/2+y,-z

loop_
_atom_site_label
_atom_site_fract_x
_atom_site_fract_y
_atom_site_fract_z
_atom_site_U_iso_or_equiv
_atom_site_adp_type
_atom_site_occupancy
_atom_site_type_symbol
Bi1 0.061551(18) 0.055780(19) 0.7689(2) 0.00694(13) Uani 1 Bi
Bi2 0.444236(18) 0.061594(19) 0.7336(2) 0.00782(13) Uani 1 Bi
Co1 0.16481(6) 0.24775(8) 0.2447(11) 0.0124(4) Uani 1 Co
Co2 0.05601(6) 0.24203(7) 0.7537(9) 0.0119(4) Uani 1 Co
Co3 0.25214(7) 0.16459(7) 0.2622(11) 0.0114(5) Uani 1 Co
Co4 0.25768(7) 0.05615(7) 0.7471(9) 0.0122(4) Uani 1 Co
Sr1 0.05603(5) 0.16706(5) 0.2477(6) 0.0103(3) Uani 1 Sr
Sr2 0.16954(5) 0.16468(4) 0.7503(6) 0.0159(3) Uani 1 Sr
Sr3 0.17582(5) 0.05396(6) 0.2465(7) 0.0094(4) Uani 1 Sr
Sr4 0.44631(5) 0.17588(6) 0.2478(7) 0.0093(4) Uani 1 Sr
Sr5 0.33520(4) 0.16952(5) 0.7561(5) 0.0156(3) Uani 1 Sr
Sr6 0.33289(4) 0.05591(6) 0.2461(6) 0.0101(3) Uani 1 Sr
O1 0 0.2450(6) 0 0.010(3) Uiso 1 O
O2 0 0.2495(9) 0.5 0.021(6) Uiso 1 O
O3 0.1141(6) 0.2443(5) 0.006(3) 0.019(3) Uiso 1 O
O4 0.1182(9) 0.2477(8) 0.533(4) 0.024(6) Uiso 1 O
O5 0.2512(9) 0.1107(15) 0.005(6) 0.033(11) Uiso 1 O
O6 0.2538(4) 0.1196(4) 0.525(2) 0.0027(17) Uiso 1 O
O7 0.2572(7) 0 0.5 0.016(4) Uiso 1 O
O8 0.2521(6) 0 0 0.011(4) Uiso 1 O
O9 0.0561(3) 0.1472(3) 0.7122(18) 0.0036(15) Uiso 1 O
O10 0.1697(4) 0.1653(4) 0.252(3) 0.020(2) Uiso 1 O
O11 0.1505(3) 0.0547(4) 0.749(2) 0.0131(16) Uiso 1 O
O12 0.5544(3) 0.1496(3) 0.250(2) 0.0120(16) Uiso 1 O
O13 0.6656(4) 0.1689(4) 0.766(3) 0.022(2) Uiso 1 O
O14 0.6475(3) 0.0561(3) 0.2126(18) 0.0056(15) Uiso 1 O
O15 0.0691(3) 0.0623(4) 0.1427(17) 0.0124(19) Uiso 1 O
O16 0.5617(4) 0.0702(4) 0.6424(17) 0.017(2) Uiso 1 O
O17 0.25 0.25 0.25 0.181852 Uani 1 O
O18 0.25 0.25 0.75 0.056138 Uani 1 O

loop_
_atom_site_aniso_label
_atom_site_aniso_U_11
_atom_site_aniso_U_22
_atom_site_aniso_U_33
_atom_site_aniso_U_12
_atom_site_aniso_U_13
_atom_site_aniso_U_23
_atom_site_aniso_type_symbol
Bi1 0.00683(17) 0.00604(14) 0.0079(3) 0.00025(17) -0.0008(2) 0.0003(3) Bi
Bi2 0.00655(16) 0.00595(15) 0.0110(3) 0.00048(17) -0.0007(3) 0.0000(2) Bi
Co1 0.0108(7) 0.0061(6) 0.0202(10) 0.0000(6) -0.0071(17) -0.0022(8) Co
Co2 0.0068(6) 0.0214(8) 0.0074(8) 0.0012(6) -0.0058(12) 0.0043(12) Co
Co3 0.0069(7) 0.0099(7) 0.0174(12) -0.0010(6) -0.0025(8) -0.0048(15) Co
Co4 0.0223(8) 0.0061(6) 0.0083(8) -0.0008(6) 0.0047(12) -0.0020(13) Co
Sr1 0.0089(4) 0.0081(4) 0.0140(7) 0.0014(4) -0.0022(9) 0.0011(8) Sr
Sr2 0.0140(4) 0.0121(4) 0.0217(7) -0.0021(4) -0.0031(9) 0.0008(7) Sr
Sr3 0.0082(5) 0.0078(5) 0.0123(9) 0.0010(4) 0.0029(11) 0.0047(11) Sr
Sr4 0.0086(5) 0.0072(5) 0.0120(9) 0.0008(4) 0.0042(11) 0.0009(11) Sr
Sr5 0.0139(4) 0.0133(4) 0.0195(7) -0.0006(4) 0.0015(7) 0.0021(9) Sr
Sr6 0.0086(4) 0.0086(4) 0.0132(7) -0.0004(4) 0.0034(7) -0.0058(9) Sr
O17 0.012334 0.007316 0.525906 -0.006822 0 0 O
O18 0.024537 0.011623 0.132254 -0.011415 0 0 O

loop_
_atom_type_symbol
_atom_type_scat_dispersion_real
_atom_type_scat_dispersion_imag
_atom_type_scat_source
Bi -4.108 10.257 'International Tables Vol C Tables  4.2.6.8 and 6.1.1.1'
Co 0.349 0.972 'International Tables Vol C Tables  4.2.6.8 and 6.1.1.1'
Sr -1.531 3.250 'International Tables Vol C Tables  4.2.6.8 and 6.1.1.1'
O 0.011 0.006 'International Tables Vol C Tables  4.2.6.8 and 6.1.1.1'

loop_
_geom_bond_atom_site_label_1
_geom_bond_atom_site_label_2
_geom_bond_site_symmetry_1
_geom_bond_site_symmetry_2
_geom_bond_distance
Bi1 Bi1 1_555 2_555 3.9010(6)
Bi1 Bi1 1_555 3_556 3.9580(12)
Bi1 Bi1 1_555 3_557 3.6564(12)
Bi1 Bi1 1_555 4_556 4.1418(12)
Bi1 Bi1 1_555 4_557 3.8546(11)
Bi1 Co2 1_555 1_555 4.3769(18)
Bi1 Co4 1_555 1_555 4.6063(17)
Bi1 Sr1 1_555 1_555 3.888(3)
Bi1 Sr1 1_555 1_556 3.718(3)
Bi1 Sr1 1_555 4_556 3.8026(12)
Bi1 Sr2 1_555 1_555 3.6028(12)
Bi1 Sr3 1_555 1_555 3.938(3)
Bi1 Sr3 1_555 1_556 3.761(3)
Bi1 Sr3 1_555 3_556 3.7212(13)
Bi1 O1 1_555 1_556 4.845(14)
Bi1 O2 1_555 1_555 4.999(18)
Bi1 O3 1_555 1_556 4.780(13)
Bi1 O4 1_555 1_555 4.876(19)
Bi1 O5 1_555 1_556 4.82(2)
Bi1 O6 1_555 1_555 4.943(9)
Bi1 O8 1_555 1_556 4.834(13)
Bi1 O9 1_555 1_555 2.173(7)
Bi1 O9 1_555 4_556 4.392(8)
Bi1 O9 1_555 4_557 4.521(8)
Bi1 O10 1_555 1_555 4.601(13)
Bi1 O10 1_555 1_556 4.491(13)
Bi1 O11 1_555 1_555 2.092(7)
Bi1 O11 1_555 3_556 4.390(10)
Bi1 O11 1_555 3_557 4.261(10)
Bi1 O15 1_555 1_555 3.463(9)
Bi1 O15 1_555 1_556 2.076(9)
Bi1 O15 1_555 2_556 4.621(9)
Bi1 O15 1_555 3_556 2.822(10)
Bi1 O15 1_555 4_556 3.110(8)
Bi2 Bi2 1_555 2_655 3.9021(6)
Bi2 Bi2 1_555 3_556 3.8748(12)
Bi2 Bi2 1_555 3_557 4.1245(13)
Bi2 Bi2 1_555 4_656 3.6742(12)
Bi2 Bi2 1_555 4_657 3.9367(13)
Bi2 Co2 1_555 6_555 4.6134(18)
Bi2 Co4 1_555 1_555 4.3825(17)
Bi2 Sr4 1_555 1_555 3.793(3)
Bi2 Sr4 1_555 1_556 3.906(3)
Bi2 Sr4 1_555 4_656 3.7174(14)
Bi2 Sr5 1_555 1_555 3.6048(12)
Bi2 Sr6 1_555 1_555 3.753(2)
Bi2 Sr6 1_555 1_556 3.853(2)
Bi2 Sr6 1_555 3_556 3.8029(13)
Bi2 O1 1_555 6_556 4.949(14)
Bi2 O2 1_555 6_555 4.802(19)
Bi2 O3 1_555 6_556 4.992(13)
Bi2 O4 1_555 6_555 4.840(19)
Bi2 O5 1_555 1_556 4.91(2)
Bi2 O6 1_555 1_555 4.813(9)
Bi2 O7 1_555 1_555 4.800(15)
Bi2 O8 1_555 1_556 4.959(13)
Bi2 O12 1_555 1_555 4.254(10)
Bi2 O12 1_555 1_556 4.367(10)
Bi2 O12 1_555 4_656 2.069(7)
Bi2 O13 1_555 4_656 4.540(14)
Bi2 O13 1_555 4_657 4.541(14)
Bi2 O14 1_555 2_655 4.533(9)
Bi2 O14 1_555 2_656 4.390(9)
Bi2 O14 1_555 4_656 2.178(6)
Bi2 O16 1_555 1_555 2.811(9)
Bi2 O16 1_555 2_655 3.140(10)
Bi2 O16 1_555 3_556 4.636(10)
Bi2 O16 1_555 4_656 2.089(10)
Bi2 O16 1_555 4_657 3.452(10)
Co1 Co1 1_555 6_555 4.002(2)
Co1 Co2 1_555 1_554 3.726(6)
Co1 Co2 1_555 1_555 3.798(6)
Co1 Co3 1_555 1_555 2.833(2)
Co1 Co3 1_555 6_555 2.837(2)
Co1 Sr1 1_555 1_555 3.180(2)
Co1 Sr2 1_555 1_554 3.356(6)
Co1 Sr2 1_555 1_555 3.406(6)
Co1 Sr3 1_555 1_555 4.559(2)
Co1 Sr4 1_555 6_555 3.166(2)
Co1 Sr5 1_555 6_554 3.323(6)
Co1 Sr5 1_555 6_555 3.425(6)
Co1 Sr6 1_555 6_555 4.611(2)
Co1 O1 1_555 1_555 4.099(2)
Co1 O2 1_555 1_555 4.118(2)
Co1 O3 1_555 1_555 1.776(15)
Co1 O3 1_555 1_556 4.367(16)
Co1 O4 1_555 1_554 4.07(2)
Co1 O4 1_555 1_555 1.93(2)
Co1 O5 1_555 1_555 4.03(3)
Co1 O5 1_555 6_555 4.08(3)
Co1 O6 1_555 1_555 3.977(10)
Co1 O6 1_555 6_555 3.968(10)
Co1 O9 1_555 1_554 4.552(9)
Co1 O9 1_555 1_555 4.329(9)
Co1 O10 1_555 1_555 1.941(10)
Co1 O10 1_555 6_555 4.391(9)
Co1 O12 1_555 7_455 4.469(11)
Co1 O12 1_555 7_456 4.506(11)
Co1 O13 1_555 7_456 1.958(10)
Co1 O13 1_555 4_656 4.391(9)
Co1 O15 1_555 1_555 4.933(10)
Co1 O16 1_555 7_456 4.952(10)
Co1 O17 1_555 1_555 2.0010(14)
Co1 O18 1_555 1_554 3.384(5)
Co1 O18 1_555 1_555 3.431(5)
Co2 Bi1 1_555 1_555 4.3769(18)
Co2 Bi2 1_555 6_555 4.6134(18)
Co2 Co1 1_555 1_555 3.798(6)
Co2 Co1 1_555 1_556 3.726(6)
Co2 Co2 1_555 4_556 3.841(5)
Co2 Co2 1_555 4_557 3.782(5)
Co2 Sr1 1_555 1_555 3.301(5)
Co2 Sr1 1_555 1_556 3.245(5)
Co2 Sr1 1_555 4_556 3.165(2)
Co2 Sr2 1_555 1_555 3.2257(19)
Co2 Sr4 1_555 6_555 3.393(5)
Co2 Sr4 1_555 6_556 3.339(5)
Co2 Sr4 1_555 7_456 3.217(2)
Co2 Sr5 1_555 6_555 3.2923(19)
Co2 O1 1_555 1_555 4.362(5)
Co2 O1 1_555 1_556 1.892(4)
Co2 O2 1_555 1_555 1.929(4)
Co2 O2 1_555 1_556 4.326(5)
Co2 O3 1_555 1_555 4.344(15)
Co2 O3 1_555 1_556 1.951(15)
Co2 O3 1_555 4_556 4.209(14)
Co2 O4 1_555 1_555 1.90(2)
Co2 O4 1_555 1_556 4.55(2)
Co2 O4 1_555 4_556 4.39(2)
Co2 O9 1_555 1_555 2.239(7)
Co2 O9 1_555 4_556 4.301(9)
Co2 O9 1_555 4_557 4.536(9)
Co2 O10 1_555 1_555 4.245(14)
Co2 O10 1_555 1_556 4.236(14)
Co2 O11 1_555 1_555 4.928(9)
Co2 O12 1_555 6_555 4.575(10)
Co2 O12 1_555 6_556 4.549(10)
Co2 O12 1_555 7_456 2.546(7)
Co2 O13 1_555 7_456 4.385(14)
Co2 O13 1_555 7_457 4.244(14)
Co2 O15 1_555 1_556 4.745(10)
Co2 O16 1_555 7_456 4.923(10)
Co2 O18 1_555 1_555 4.5584(15)
Co3 Co1 1_555 1_555 2.833(2)
Co3 Co1 1_555 6_555 2.837(2)
Co3 Co3 1_555 6_555 4.013(2)
Co3 Co4 1_555 1_554 3.818(6)
Co3 Co4 1_555 1_555 3.696(6)
Co3 Sr1 1_555 1_555 4.605(2)
Co3 Sr2 1_555 1_554 3.426(6)
Co3 Sr2 1_555 1_555 3.319(6)
Co3 Sr3 1_555 1_555 3.158(2)
Co3 Sr4 1_555 1_555 4.567(2)
Co3 Sr5 1_555 1_554 3.408(5)
Co3 Sr5 1_555 1_555 3.353(5)
Co3 Sr6 1_555 1_555 3.181(2)
Co3 O3 1_555 1_555 4.000(14)
Co3 O3 1_555 6_555 4.053(14)
Co3 O4 1_555 1_555 3.99(2)
Co3 O4 1_555 6_555 3.97(2)
Co3 O5 1_555 1_555 1.90(3)
Co3 O5 1_555 1_556 4.29(3)
Co3 O6 1_555 1_554 4.201(12)
Co3 O6 1_555 1_555 1.795(12)
Co3 O7 1_555 1_555 4.084(2)
Co3 O8 1_555 1_555 4.127(3)
Co3 O10 1_555 1_555 1.937(9)
Co3 O10 1_555 6_555 4.398(9)
Co3 O11 1_555 1_554 4.512(11)
Co3 O11 1_555 1_555 4.425(11)
Co3 O13 1_555 7_456 4.409(10)
Co3 O13 1_555 4_656 1.940(9)
Co3 O14 1_555 4_655 4.347(9)
Co3 O14 1_555 4_656 4.520(9)
Co3 O15 1_555 1_555 4.967(9)
Co3 O16 1_555 4_656 4.928(9)
Co3 O17 1_555 1_555 2.0076(17)
Co3 O18 1_555 1_554 3.466(5)
Co3 O18 1_555 1_555 3.357(5)
Co4 Bi1 1_555 1_555 4.6063(17)
Co4 Bi2 1_555 1_555 4.3825(17)
Co4 Co3 1_555 1_555 3.696(6)
Co4 Co3 1_555 1_556 3.818(6)
Co4 Co4 1_555 3_556 3.793(5)
Co4 Co4 1_555 3_557 3.840(5)
Co4 Sr2 1_555 1_555 3.283(2)
Co4 Sr3 1_555 1_555 3.365(5)
Co4 Sr3 1_555 1_556 3.360(5)
Co4 Sr3 1_555 3_556 3.222(2)
Co4 Sr5 1_555 1_555 3.226(2)
Co4 Sr6 1_555 1_555 3.280(5)
Co4 Sr6 1_555 1_556 3.271(5)
Co4 Sr6 1_555 3_556 3.170(2)
Co4 O5 1_555 1_555 4.29(3)
Co4 O5 1_555 1_556 1.92(3)
Co4 O5 1_555 3_556 4.15(3)
Co4 O6 1_555 1_555 1.931(11)
Co4 O6 1_555 1_556 4.545(12)
Co4 O6 1_555 3_556 4.394(10)
Co4 O7 1_555 1_555 1.897(4)
Co4 O7 1_555 1_556 4.358(5)
Co4 O8 1_555 1_555 4.329(5)
Co4 O8 1_555 1_556 1.924(4)
Co4 O10 1_555 1_555 4.276(14)
Co4 O10 1_555 1_556 4.314(14)
Co4 O11 1_555 1_555 2.516(7)
Co4 O11 1_555 3_556 4.540(10)
Co4 O11 1_555 3_557 4.563(10)
Co4 O12 1_555 4_656 4.927(7)
Co4 O13 1_555 4_656 4.275(15)
Co4 O13 1_555 4_657 4.179(14)
Co4 O14 1_555 2_655 4.539(9)
Co4 O14 1_555 2_656 4.302(9)
Co4 O14 1_555 4_656 2.237(6)
Co4 O15 1_555 1_556 4.938(9)
Co4 O16 1_555 4_656 4.765(10)
Co4 O18 1_555 1_555 4.5562(17)
Sr1 O1 1_555 1_555 2.637(11)
Sr1 O2 1_555 1_555 2.724(14)
Sr1 O3 1_555 1_555 2.632(14)
Sr1 O4 1_555 1_555 2.86(2)
Sr1 O9 1_555 1_554 2.991(11)
Sr1 O9 1_555 1_555 2.605(11)
Sr1 O9 1_555 4_556 2.684(7)
Sr1 O10 1_555 1_555 2.669(9)
Sr1 O15 1_555 1_555 2.546(10)
Sr2 O3 1_555 1_556 2.680(14)
Sr2 O4 1_555 1_555 2.59(2)
Sr2 O5 1_555 1_556 2.69(3)
Sr2 O6 1_555 1_555 2.565(10)
Sr2 O9 1_555 1_555 2.702(7)
Sr2 O10 1_555 1_555 2.747(19)
Sr2 O10 1_555 1_556 2.770(19)
Sr2 O11 1_555 1_555 2.622(9)
Sr2 O18 1_555 1_555 2.7538(11)
Sr3 O5 1_555 1_555 2.59(3)
Sr3 O6 1_555 1_555 2.845(10)
Sr3 O7 1_555 1_555 2.686(12)
Sr3 O8 1_555 1_555 2.582(10)
Sr3 O10 1_555 1_555 2.618(9)
Sr3 O11 1_555 1_554 2.806(13)
Sr3 O11 1_555 1_555 2.838(13)
Sr3 O11 1_555 3_556 2.620(9)
Sr3 O15 1_555 1_555 2.578(8)
Sr4 O1 1_555 6_555 2.628(11)
Sr4 O2 1_555 6_555 2.568(14)
Sr4 O3 1_555 6_555 2.702(14)
Sr4 O4 1_555 6_555 2.83(2)
Sr4 O12 1_555 1_555 2.613(7)
Sr4 O12 1_555 4_655 2.813(13)
Sr4 O12 1_555 4_656 2.840(13)
Sr4 O13 1_555 4_656 2.634(9)
Sr4 O16 1_555 4_656 2.561(10)
Sr5 O3 1_555 6_556 2.723(13)
Sr5 O4 1_555 6_555 2.55(2)
Sr5 O5 1_555 1_556 2.77(3)
Sr5 O6 1_555 1_555 2.578(10)
Sr5 O12 1_555 4_656 2.633(7)
Sr5 O13 1_555 4_656 2.882(19)
Sr5 O13 1_555 4_657 2.635(19)
Sr5 O14 1_555 4_656 2.699(8)
Sr5 O18 1_555 1_555 2.7521(11)
Sr6 O5 1_555 1_555 2.67(3)
Sr6 O6 1_555 1_555 2.838(10)
Sr6 O7 1_555 1_555 2.616(12)
Sr6 O8 1_555 1_555 2.676(10)
Sr6 O13 1_555 4_656 2.655(10)
Sr6 O14 1_555 2_655 2.678(8)
Sr6 O14 1_555 4_655 2.572(10)
Sr6 O14 1_555 4_656 3.021(10)
Sr6 O16 1_555 4_656 2.572(9)
